data_2237393
loop_
_publ_author_name
'Baharudin, M. Syukri'
'Taha, Muhammad'
'Ismail, Nor Hadiani'
'Shah, Syed Adnan Ali'
'Yousuf, Sammer'

_publ_section_title
;
 (<i>E</i>)-<i>N</i>'-(4-Chlorobenzylidene)-2-methoxybenzohydrazide
;
_journal_coeditor_code RZ5038
_journal_issue 2
_journal_name_full 'Acta Crystallographica Section E'
_journal_page_first o276
_journal_paper_doi 10.1107/S160053681300175X
_journal_volume 69
_journal_year 2013
_chemical_formula_iupac 'C15 H13 Cl N2 O2'
_chemical_formula_moiety 'C15 H13 Cl N2 O2'
_chemical_formula_sum 'C15 H13 Cl N2 O2'
_chemical_formula_weight 288.72
_chemical_name_systematic
;
(<i>E</i>)-<i>N</i>'-(4-Chlorobenzylidene)-2-methoxybenzohydrazide
;
_space_group_IT_number 61
_symmetry_cell_setting orthorhombic
_symmetry_space_group_name_Hall '-P 2ac 2ab'
_symmetry_space_group_name_H-M 'P b c a'
_atom_sites_solution_hydrogens geom
_atom_sites_solution_primary direct
_atom_sites_solution_secondary difmap
_audit_creation_method SHELXL-97
_cell_angle_alpha 90.00
_cell_angle_beta 90.00
_cell_angle_gamma 90.00
_cell_formula_units_Z 8
_cell_length_a 12.5830(7)
_cell_length_b 9.8335(5)
_cell_length_c 23.6377(13)
_cell_measurement_reflns_used 3504
_cell_measurement_temperature 273(2)
_cell_measurement_theta_max 24.09
_cell_measurement_theta_min 2.36
_cell_volume 2924.8(3)
_computing_cell_refinement 'SAINT (Bruker, 2000)'
_computing_data_collection 'SMART (Bruker, 2000)'
_computing_data_reduction 'SAINT (Bruker, 2000)'
_computing_molecular_graphics 'SHELXTL (Sheldrick, 2008)'
_computing_publication_material
;
SHELXTL (Sheldrick, 2008), PARST (Nardelli, 1995) and PLATON
(Spek, 2009)
;
_computing_structure_refinement 'SHELXL97 (Sheldrick, 2008)'
_computing_structure_solution 'SHELXS97 (Sheldrick, 2008)'
_diffrn_ambient_temperature 273(2)
_diffrn_measured_fraction_theta_full 1.000
_diffrn_measured_fraction_theta_max 1.000
_diffrn_measurement_device_type
;
Bruker SMART APEX CCD area-detector
;
_diffrn_measurement_method '\w scan'
_diffrn_radiation_monochromator graphite
_diffrn_radiation_source 'fine-focus sealed tube'
_diffrn_radiation_type MoK\a
_diffrn_radiation_wavelength 0.71073
_diffrn_reflns_av_R_equivalents 0.0299
_diffrn_reflns_av_sigmaI/netI 0.0197
_diffrn_reflns_limit_h_max 15
_diffrn_reflns_limit_h_min -14
_diffrn_reflns_limit_k_max 11
_diffrn_reflns_limit_k_min -11
_diffrn_reflns_limit_l_max 28
_diffrn_reflns_limit_l_min -28
_diffrn_reflns_number 16194
_diffrn_reflns_theta_full 25.49
_diffrn_reflns_theta_max 25.49
_diffrn_reflns_theta_min 2.36
_exptl_absorpt_coefficient_mu 0.263
_exptl_absorpt_correction_T_max 0.9741
_exptl_absorpt_correction_T_min 0.8840
_exptl_absorpt_correction_type multi-scan
_exptl_absorpt_process_details '(SADABS; Bruker, 2000)'
_exptl_crystal_colour colourless
_exptl_crystal_density_diffrn 1.311
_exptl_crystal_density_method 'not measured'
_exptl_crystal_description block
_exptl_crystal_F_000 1200
_exptl_crystal_size_max 0.48
_exptl_crystal_size_mid 0.27
_exptl_crystal_size_min 0.10
_refine_diff_density_max 0.321
_refine_diff_density_min -0.347
_refine_ls_extinction_method none
_refine_ls_goodness_of_fit_ref 1.063
_refine_ls_hydrogen_treatment mixed
_refine_ls_matrix_type full
_refine_ls_number_parameters 186
_refine_ls_number_reflns 2713
_refine_ls_number_restraints 0
_refine_ls_restrained_S_all 1.063
_refine_ls_R_factor_all 0.0622
_refine_ls_R_factor_gt 0.0444
_refine_ls_shift/su_max 0.001
_refine_ls_shift/su_mean 0.000
_refine_ls_structure_factor_coef Fsqd
_refine_ls_weighting_details 'calc w=1/[\s^2^(Fo^2^)+(0.0533P)^2^+0.7724P] where P=(Fo^2^+2Fc^2^)/3'
_refine_ls_weighting_scheme calc
_refine_ls_wR_factor_gt 0.1105
_refine_ls_wR_factor_ref 0.1235
_reflns_number_gt 2021
_reflns_number_total 2713
_reflns_threshold_expression I>2sigma(I)
_cod_data_source_file rz5038.cif
_cod_data_source_block I
_cod_original_sg_symbol_H-M 'P b c a '
_cod_database_code 2237393
_cod_database_fobs_code 2237393

loop_
_symmetry_equiv_pos_as_xyz
'x, y, z'
'-x+1/2, -y, z+1/2'
'-x, y+1/2, -z+1/2'
'x+1/2, -y+1/2, -z'
'-x, -y, -z'
'x-1/2, y, -z-1/2'
'x, -y-1/2, z-1/2'
'-x-1/2, y-1/2, z'

loop_
_atom_site_type_symbol
_atom_site_label
_atom_site_fract_x
_atom_site_fract_y
_atom_site_fract_z
_atom_site_U_iso_or_equiv
_atom_site_adp_type
_atom_site_calc_flag
_atom_site_refinement_flags
_atom_site_occupancy
_atom_site_symmetry_multiplicity
Cl Cl1 0.01370(6) 0.06519(7) 0.64198(3) 0.0891(3) Uani d . 1 1
O O1 0.18055(13) 0.53482(16) 0.95365(6) 0.0713(4) Uani d . 1 1
O O2 0.43399(11) 0.28997(14) 0.99795(6) 0.0659(4) Uani d . 1 1
N N1 0.27223(15) 0.3462(2) 0.93138(7) 0.0582(5) Uani d . 1 1
H H1A 0.3141(16) 0.295(2) 0.9402(8) 0.048(6) Uiso d . 1 1
N N2 0.21338(13) 0.32469(18) 0.88327(7) 0.0578(5) Uani d . 1 1
C C1 0.2839(2) 0.5735(2) 1.05402(9) 0.0710(6) Uani d . 1 1
H H1B 0.2255 0.6267 1.0443 0.085 Uiso calc R 1 1
C C2 0.3375(2) 0.5997(3) 1.10386(11) 0.0896(8) Uani d . 1 1
H H2B 0.3155 0.6702 1.1274 0.108 Uiso calc R 1 1
C C3 0.4228(3) 0.5217(4) 1.11831(11) 0.0981(9) Uani d . 1 1
H H3A 0.4587 0.5393 1.1519 0.118 Uiso calc R 1 1
C C4 0.4567(2) 0.4175(3) 1.08405(10) 0.0800(7) Uani d . 1 1
H H4A 0.5150 0.3652 1.0945 0.096 Uiso calc R 1 1
C C5 0.40351(16) 0.3906(2) 1.03376(8) 0.0562(5) Uani d . 1 1
C C6 0.31540(16) 0.4690(2) 1.01800(8) 0.0536(5) Uani d . 1 1
C C7 0.25085(17) 0.4537(2) 0.96504(8) 0.0532(5) Uani d . 1 1
C C8 0.23811(16) 0.2194(2) 0.85504(8) 0.0607(6) Uani d . 1 1
H H8A 0.2935 0.1645 0.8675 0.073 Uiso calc R 1 1
C C9 0.18113(16) 0.1828(2) 0.80327(8) 0.0567(5) Uani d . 1 1
C C10 0.09208(18) 0.2521(2) 0.78495(9) 0.0645(6) Uani d . 1 1
H H10A 0.0663 0.3246 0.8062 0.077 Uiso calc R 1 1
C C11 0.04081(19) 0.2156(2) 0.73582(9) 0.0678(6) Uani d . 1 1
H H11A -0.0191 0.2632 0.7240 0.081 Uiso calc R 1 1
C C12 0.07826(18) 0.1091(2) 0.70448(8) 0.0645(6) Uani d . 1 1
C C13 0.1646(2) 0.0373(3) 0.72182(11) 0.0889(8) Uani d . 1 1
H H13A 0.1889 -0.0359 0.7006 0.107 Uiso calc R 1 1
C C14 0.2162(2) 0.0741(3) 0.77145(11) 0.0843(8) Uani d . 1 1
H H14A 0.2751 0.0247 0.7834 0.101 Uiso calc R 1 1
C C15 0.51850(19) 0.2009(2) 1.01362(11) 0.0751(7) Uani d . 1 1
H H15A 0.5257 0.1307 0.9857 0.113 Uiso calc R 1 1
H H15B 0.5031 0.1606 1.0497 0.113 Uiso calc R 1 1
H H15C 0.5836 0.2515 1.0160 0.113 Uiso calc R 1 1

loop_
_atom_site_aniso_label
_atom_site_aniso_U_11
_atom_site_aniso_U_22
_atom_site_aniso_U_33
_atom_site_aniso_U_12
_atom_site_aniso_U_13
_atom_site_aniso_U_23
Cl1 0.1105(6) 0.0983(6) 0.0586(4) -0.0205(4) -0.0205(3) -0.0091(3)
O1 0.0817(11) 0.0609(10) 0.0711(10) 0.0121(8) -0.0116(8) 0.0011(7)
O2 0.0701(9) 0.0635(10) 0.0640(9) 0.0090(7) -0.0198(7) -0.0044(8)
N1 0.0554(11) 0.0685(12) 0.0506(10) 0.0102(10) -0.0114(8) -0.0033(9)
N2 0.0566(10) 0.0696(12) 0.0472(9) 0.0031(8) -0.0080(7) -0.0016(8)
C1 0.0811(16) 0.0689(15) 0.0631(13) -0.0042(12) 0.0063(11) -0.0067(11)
C2 0.109(2) 0.092(2) 0.0677(15) -0.0094(17) 0.0051(15) -0.0277(14)
C3 0.109(2) 0.122(2) 0.0634(16) -0.011(2) -0.0229(15) -0.0227(17)
C4 0.0838(16) 0.0930(19) 0.0632(14) -0.0032(14) -0.0199(12) -0.0054(13)
C5 0.0597(12) 0.0579(13) 0.0510(11) -0.0119(10) -0.0057(9) 0.0025(10)
C6 0.0600(12) 0.0528(12) 0.0481(10) -0.0093(10) 0.0017(9) 0.0026(9)
C7 0.0565(12) 0.0529(12) 0.0501(11) -0.0034(10) 0.0005(9) 0.0048(9)
C8 0.0565(12) 0.0751(15) 0.0504(11) 0.0103(11) -0.0054(9) 0.0000(11)
C9 0.0601(12) 0.0651(13) 0.0449(10) 0.0040(10) -0.0014(9) 0.0003(9)
C10 0.0707(14) 0.0663(14) 0.0564(12) 0.0058(11) -0.0077(10) -0.0072(10)
C11 0.0705(14) 0.0718(15) 0.0610(13) 0.0018(12) -0.0149(11) 0.0016(11)
C12 0.0735(14) 0.0731(15) 0.0468(11) -0.0122(12) -0.0056(10) 0.0004(10)
C13 0.1018(19) 0.095(2) 0.0701(15) 0.0180(16) -0.0084(14) -0.0314(14)
C14 0.0852(17) 0.097(2) 0.0708(15) 0.0272(15) -0.0162(13) -0.0182(14)
C15 0.0708(15) 0.0766(17) 0.0778(16) 0.0116(12) -0.0149(12) 0.0070(13)

loop_
_atom_type_symbol
_atom_type_description
_atom_type_scat_dispersion_real
_atom_type_scat_dispersion_imag
_atom_type_scat_source
C C 0.0033 0.0016 'International Tables Vol C Tables 4.2.6.8 and 6.1.1.4'
H H 0.0000 0.0000 'International Tables Vol C Tables 4.2.6.8 and 6.1.1.4'
N N 0.0061 0.0033 'International Tables Vol C Tables 4.2.6.8 and 6.1.1.4'
O O 0.0106 0.0060 'International Tables Vol C Tables 4.2.6.8 and 6.1.1.4'
Cl Cl 0.1484 0.1585 'International Tables Vol C Tables 4.2.6.8 and 6.1.1.4'

loop_
_geom_angle_atom_site_label_1
_geom_angle_atom_site_label_2
_geom_angle_atom_site_label_3
_geom_angle
C5 O2 C15 119.75(16)
C7 N1 N2 120.07(19)
C7 N1 H1A 119.8(16)
N2 N1 H1A 119.9(16)
C8 N2 N1 115.37(18)
C2 C1 C6 121.3(2)
C2 C1 H1B 119.3
C6 C1 H1B 119.3
C3 C2 C1 119.5(3)
C3 C2 H2B 120.2
C1 C2 H2B 120.2
C2 C3 C4 121.1(2)
C2 C3 H3A 119.5
C4 C3 H3A 119.5
C3 C4 C5 119.8(3)
C3 C4 H4A 120.1
C5 C4 H4A 120.1
O2 C5 C4 122.5(2)
O2 C5 C6 117.33(17)
C4 C5 C6 120.2(2)
C1 C6 C5 118.0(2)
C1 C6 C7 115.5(2)
C5 C6 C7 126.51(19)
O1 C7 N1 121.7(2)
O1 C7 C6 120.70(19)
N1 C7 C6 117.56(19)
N2 C8 C9 121.32(19)
N2 C8 H8A 119.3
C9 C8 H8A 119.3
C14 C9 C10 118.1(2)
C14 C9 C8 119.3(2)
C10 C9 C8 122.58(19)
C11 C10 C9 121.1(2)
C11 C10 H10A 119.5
C9 C10 H10A 119.5
C12 C11 C10 119.7(2)
C12 C11 H11A 120.1
C10 C11 H11A 120.1
C13 C12 C11 120.7(2)
C13 C12 Cl1 120.00(19)
C11 C12 Cl1 119.31(18)
C12 C13 C14 119.6(2)
C12 C13 H13A 120.2
C14 C13 H13A 120.2
C9 C14 C13 120.8(2)
C9 C14 H14A 119.6
C13 C14 H14A 119.6
O2 C15 H15A 109.5
O2 C15 H15B 109.5
H15A C15 H15B 109.5
O2 C15 H15C 109.5
H15A C15 H15C 109.5
H15B C15 H15C 109.5

loop_
_geom_bond_atom_site_label_1
_geom_bond_atom_site_label_2
_geom_bond_distance
Cl1 C12 1.740(2)
O1 C7 1.221(2)
O2 C5 1.357(2)
O2 C15 1.427(2)
N1 C7 1.350(3)
N1 N2 1.374(2)
N1 H1A 0.76(2)
N2 C8 1.270(3)
C1 C2 1.382(3)
C1 C6 1.392(3)
C1 H1B 0.9300
C2 C3 1.363(4)
C2 H2B 0.9300
C3 C4 1.374(4)
C3 H3A 0.9300
C4 C5 1.390(3)
C4 H4A 0.9300
C5 C6 1.401(3)
C6 C7 1.500(3)
C8 C9 1.463(3)
C8 H8A 0.9300
C9 C14 1.380(3)
C9 C10 1.381(3)
C10 C11 1.376(3)
C10 H10A 0.9300
C11 C12 1.366(3)
C11 H11A 0.9300
C12 C13 1.359(3)
C13 C14 1.389(3)
C13 H13A 0.9300
C14 H14A 0.9300
C15 H15A 0.9600
C15 H15B 0.9600
C15 H15C 0.9600

loop_
_geom_hbond_atom_site_label_D
_geom_hbond_atom_site_label_H
_geom_hbond_atom_site_label_A
_geom_hbond_site_symmetry_A
_geom_hbond_distance_DH
_geom_hbond_distance_HA
_geom_hbond_distance_DA
_geom_hbond_angle_DHA
_geom_hbond_publ_flag
N1 H1A O2 . 0.76(2) 2.04(2) 2.632(2) 135.7(19) yes
N1 H1A O1 8_655 0.76(2) 2.58(2) 3.163(3) 135.5(19) yes
C8 H8A O1 8_655 0.9300 2.4200 3.127(3) 132.3 yes

loop_
_geom_torsion_atom_site_label_1
_geom_torsion_atom_site_label_2
_geom_torsion_atom_site_label_3
_geom_torsion_atom_site_label_4
_geom_torsion
C7 N1 N2 C8 -178.62(19)
C6 C1 C2 C3 -0.2(4)
C1 C2 C3 C4 0.2(5)
C2 C3 C4 C5 0.0(4)
C15 O2 C5 C4 4.9(3)
C15 O2 C5 C6 -175.69(19)
C3 C4 C5 O2 179.3(2)
C3 C4 C5 C6 -0.2(4)
C2 C1 C6 C5 0.1(3)
C2 C1 C6 C7 -179.1(2)
O2 C5 C6 C1 -179.35(18)
C4 C5 C6 C1 0.1(3)
O2 C5 C6 C7 -0.2(3)
C4 C5 C6 C7 179.2(2)
N2 N1 C7 O1 -0.9(3)
N2 N1 C7 C6 177.96(17)
C1 C6 C7 O1 4.8(3)
C5 C6 C7 O1 -174.3(2)
C1 C6 C7 N1 -174.05(19)
C5 C6 C7 N1 6.8(3)
N1 N2 C8 C9 179.13(18)
N2 C8 C9 C14 174.7(2)
N2 C8 C9 C10 -6.1(3)
C14 C9 C10 C11 -1.2(3)
C8 C9 C10 C11 179.5(2)
C9 C10 C11 C12 0.0(4)
C10 C11 C12 C13 1.1(4)
C10 C11 C12 Cl1 -179.24(18)
C11 C12 C13 C14 -1.0(4)
Cl1 C12 C13 C14 179.3(2)
C10 C9 C14 C13 1.3(4)
C8 C9 C14 C13 -179.4(2)
C12 C13 C14 C9 -0.2(4)

loop_
_cod_related_entry_id
_cod_related_entry_database
_cod_related_entry_code
1 ChemSpider 5281614
